data_7057569
loop_
_publ_author_name
'Jhulki, Lalmohan'
'Dutta, Parul'
'Santra, Manas Kumar'
'Cardoso, Marlon H.'
'Oshiro, Karen G. N.'
'Franco, Oct\'avio L.'
'Bertolasi, Valerio'
'Isab, Anvarhusein A.'
'Bielawski, Christopher W.'
'Dinda, Joydev'

_publ_section_title
;
 Synthesis and cytotoxic characteristics displayed by a series of Ag(i)-,
 Au(i)- and Au(iii)-complexes supported by a common N-heterocyclic carbene
;
_journal_issue 16
_journal_name_full 'New Journal of Chemistry'
_journal_page_first 13948
_journal_paper_doi 10.1039/C8NJ02008F
_journal_volume 42
_journal_year 2018
_chemical_formula_moiety 'C14 H12 Au Cl3 N2'
_chemical_formula_sum 'C14 H12 Au Cl3 N2'
_chemical_formula_weight 511.57
_space_group_IT_number 15
_space_group_name_Hall '-C 2yc'
_space_group_name_H-M_alt 'C 1 2/c 1'
_symmetry_cell_setting monoclinic
_symmetry_space_group_name_Hall '-C 2yc'
_symmetry_space_group_name_H-M 'C 1 2/c 1'
_atom_sites_solution_hydrogens geom
_atom_sites_solution_primary direct
_atom_sites_solution_secondary difmap
_audit_creation_method SHELXL-97
_audit_update_record
;
2018-07-02 deposited with the CCDC.
2018-07-16 downloaded from the CCDC.
;
_cell_angle_alpha 90.00
_cell_angle_beta 94.8190(9)
_cell_angle_gamma 90.00
_cell_formula_units_Z 8
_cell_length_a 16.1038(4)
_cell_length_b 12.5836(3)
_cell_length_c 15.5456(4)
_cell_measurement_reflns_used 25039
_cell_measurement_temperature 295
_cell_measurement_theta_max 30.0
_cell_measurement_theta_min 3.25
_cell_volume 3139.08(13)
_computing_cell_refinement 'Denzo SMN (Otwinowski & Minor, 1997)'
_computing_data_collection 'COLLECT (Nonius, 1998)'
_computing_data_reduction 'Denzo SMN (Otwinowski & Minor, 1997)'
_computing_molecular_graphics 'ORTEPIII (Burnett & Johnson, 1996)'
_computing_publication_material 'SHELXL-97 (Sheldrick, 1997), PARST (Nardelli, 1995), PLATON (Spek, 2009)'
_computing_structure_refinement 'SHELXL-97 (Sheldrick, 1997)'
_computing_structure_solution 'SIR97 (Altomare et al., 1999)'
_diffrn_ambient_temperature 295
_diffrn_measured_fraction_theta_full 0.991
_diffrn_measured_fraction_theta_max 0.991
_diffrn_measurement_device_type 'Nonius Kappa-CCD'
_diffrn_measurement_method '\f scans and \w scans'
_diffrn_radiation_monochromator graphite
_diffrn_radiation_source 'fine-focus sealed tube'
_diffrn_radiation_type MoK\a
_diffrn_radiation_wavelength 0.71073
_diffrn_reflns_av_R_equivalents 0.0830
_diffrn_reflns_av_sigmaI/netI 0.0421
_diffrn_reflns_limit_h_max 22
_diffrn_reflns_limit_h_min -22
_diffrn_reflns_limit_k_max 17
_diffrn_reflns_limit_k_min -17
_diffrn_reflns_limit_l_max 21
_diffrn_reflns_limit_l_min -19
_diffrn_reflns_number 25039
_diffrn_reflns_theta_full 30.06
_diffrn_reflns_theta_max 30.06
_diffrn_reflns_theta_min 3.25
_exptl_absorpt_coefficient_mu 9.873
_exptl_absorpt_correction_T_max 0.157
_exptl_absorpt_correction_T_min 0.065
_exptl_absorpt_correction_type multi-scan
_exptl_absorpt_process_details 'SORTAV (Blessing, 1995)'
_exptl_crystal_colour brown
_exptl_crystal_density_diffrn 2.165
_exptl_crystal_density_method 'not measured'
_exptl_crystal_description prismatic
_exptl_crystal_F_000 1920
_exptl_crystal_size_max 0.28
_exptl_crystal_size_mid 0.21
_exptl_crystal_size_min 0.19
_refine_diff_density_max 1.271
_refine_diff_density_min -3.373
_refine_diff_density_rms 0.201
_refine_ls_extinction_method none
_refine_ls_goodness_of_fit_ref 1.079
_refine_ls_hydrogen_treatment constr
_refine_ls_matrix_type full
_refine_ls_number_parameters 182
_refine_ls_number_reflns 4560
_refine_ls_number_restraints 0
_refine_ls_restrained_S_all 1.079
_refine_ls_R_factor_all 0.0517
_refine_ls_R_factor_gt 0.0423
_refine_ls_shift/su_max 0.000
_refine_ls_shift/su_mean 0.000
_refine_ls_structure_factor_coef Fsqd
_refine_ls_weighting_details 'calc w=1/[\s^2^(Fo^2^)+(0.0451P)^2^+17.5796P] where P=(Fo^2^+2Fc^2^)/3'
_refine_ls_weighting_scheme calc
_refine_ls_wR_factor_gt 0.1014
_refine_ls_wR_factor_ref 0.1055
_reflns_number_gt 3906
_reflns_number_total 4560
_reflns_threshold_expression I>2sigma(I)
_cod_data_source_file c8nj02008f2.cif
_cod_data_source_block Au(III)-NHC-4
_cod_depositor_comments
;
The following automatic conversions were performed:

'_symmetry_cell_setting' value 'Monoclinic' changed to 'monoclinic'
according to
/home/data/users/saulius/crontab/automatic-downloads/rss-feeds/RSC/lib/dictionaries/cif_core.dic
dictionary named 'cif_core.dic' version 2.4.2 from 2011-04-26.

Automatic conversion script
Id: cif_fix_values 4973 2017-02-22 13:04:09Z antanas 

 Adding full bibliography for 7057568--7057570.cif.
;
_cod_original_sg_symbol_H-M C2/c
_cod_database_code 7057569

loop_
_symmetry_equiv_pos_as_xyz
'x, y, z'
'-x, y, -z+1/2'
'x+1/2, y+1/2, z'
'-x+1/2, y+1/2, -z+1/2'
'-x, -y, -z'
'x, -y, z-1/2'
'-x+1/2, -y+1/2, -z'
'x+1/2, -y+1/2, z-1/2'

loop_
_atom_site_label
_atom_site_type_symbol
_atom_site_fract_x
_atom_site_fract_y
_atom_site_fract_z
_atom_site_U_iso_or_equiv
_atom_site_adp_type
_atom_site_occupancy
_atom_site_symmetry_multiplicity
_atom_site_calc_flag
_atom_site_refinement_flags
Au1 Au 0.127886(13) 0.225307(17) 0.214934(13) 0.04260(9) Uani 1 1 d .
Cl1 Cl 0.08921(10) 0.39434(12) 0.17508(11) 0.0578(4) Uani 1 1 d .
Cl2 Cl 0.02747(11) 0.15262(14) 0.11693(11) 0.0625(4) Uani 1 1 d .
Cl3 Cl 0.17289(14) 0.06071(14) 0.25654(14) 0.0777(6) Uani 1 1 d .
N2 N 0.2054(3) 0.3305(4) 0.3760(3) 0.0427(9) Uani 1 1 d .
N1 N 0.2980(3) 0.2899(4) 0.2899(3) 0.0433(10) Uani 1 1 d .
C1 C 0.2159(4) 0.2871(4) 0.2989(4) 0.0443(12) Uani 1 1 d .
C2 C 0.3420(4) 0.3351(4) 0.3618(4) 0.0444(12) Uani 1 1 d .
C3 C 0.2833(4) 0.3616(4) 0.4163(4) 0.0450(12) Uani 1 1 d .
C4 C 0.2856(4) 0.4077(5) 0.5001(4) 0.0547(15) Uani 1 1 d .
H4 H 0.3359 0.4285 0.5287 0.066 Uiso 1 1 calc R
C5 C 0.2136(5) 0.4207(6) 0.5373(4) 0.0615(17) Uani 1 1 d .
H5 H 0.2148 0.4508 0.5921 0.074 Uiso 1 1 calc R
C6 C 0.1364(5) 0.3896(6) 0.4948(4) 0.0572(15) Uani 1 1 d .
H6 H 0.0878 0.4003 0.5219 0.069 Uiso 1 1 calc R
C7 C 0.1316(4) 0.3453(5) 0.4163(4) 0.0502(13) Uani 1 1 d .
H7 H 0.0805 0.3247 0.3892 0.060 Uiso 1 1 calc R
C8 C 0.4333(4) 0.3527(6) 0.3690(5) 0.0581(15) Uani 1 1 d .
H8A H 0.4514 0.3740 0.4268 0.087 Uiso 1 1 calc R
H8B H 0.4467 0.4074 0.3294 0.087 Uiso 1 1 calc R
H8C H 0.4610 0.2880 0.3554 0.087 Uiso 1 1 calc R
C9 C 0.3340(4) 0.2492(5) 0.2144(4) 0.0456(12) Uani 1 1 d .
C10 C 0.3186(4) 0.3029(6) 0.1371(4) 0.0577(15) Uani 1 1 d .
H10 H 0.2876 0.3653 0.1344 0.069 Uiso 1 1 calc R
C11 C 0.3503(5) 0.2622(7) 0.0632(5) 0.0672(19) Uani 1 1 d .
H11 H 0.3419 0.2978 0.0107 0.081 Uiso 1 1 calc R
C12 C 0.3940(5) 0.1690(8) 0.0692(5) 0.071(2) Uani 1 1 d .
H12 H 0.4133 0.1401 0.0195 0.086 Uiso 1 1 calc R
C13 C 0.4100(5) 0.1171(7) 0.1453(6) 0.069(2) Uani 1 1 d .
H13 H 0.4413 0.0549 0.1477 0.083 Uiso 1 1 calc R
C14 C 0.3794(4) 0.1572(5) 0.2200(5) 0.0576(15) Uani 1 1 d .
H14 H 0.3896 0.1221 0.2725 0.069 Uiso 1 1 calc R

loop_
_atom_site_aniso_label
_atom_site_aniso_U_11
_atom_site_aniso_U_22
_atom_site_aniso_U_33
_atom_site_aniso_U_23
_atom_site_aniso_U_13
_atom_site_aniso_U_12
Au1 0.04279(13) 0.04138(13) 0.04217(13) -0.00484(7) -0.00517(8) 0.00139(8)
Cl1 0.0575(8) 0.0462(7) 0.0679(9) 0.0019(6) -0.0060(7) 0.0038(6)
Cl2 0.0629(9) 0.0580(9) 0.0624(9) -0.0070(7) -0.0193(7) -0.0033(7)
Cl3 0.0951(14) 0.0439(8) 0.0864(13) -0.0056(8) -0.0386(11) 0.0076(8)
N2 0.045(2) 0.040(2) 0.042(2) -0.0037(18) -0.0041(18) 0.0045(19)
N1 0.044(2) 0.040(2) 0.044(2) -0.0019(18) -0.0040(19) 0.0046(18)
C1 0.045(3) 0.042(3) 0.044(3) -0.004(2) -0.010(2) 0.000(2)
C2 0.045(3) 0.036(2) 0.049(3) -0.001(2) -0.012(2) 0.003(2)
C3 0.047(3) 0.037(2) 0.049(3) -0.001(2) -0.009(2) 0.003(2)
C4 0.061(4) 0.051(3) 0.049(3) -0.008(3) -0.012(3) 0.003(3)
C5 0.081(5) 0.059(4) 0.044(3) -0.010(3) 0.001(3) 0.005(3)
C6 0.065(4) 0.056(4) 0.050(3) -0.003(3) 0.008(3) 0.007(3)
C7 0.049(3) 0.049(3) 0.052(3) 0.001(2) 0.003(2) 0.003(2)
C8 0.043(3) 0.059(4) 0.070(4) -0.005(3) -0.005(3) 0.002(3)
C9 0.042(3) 0.042(2) 0.051(3) -0.002(2) -0.003(2) -0.001(2)
C10 0.057(4) 0.064(4) 0.052(3) -0.001(3) 0.001(3) 0.005(3)
C11 0.060(4) 0.093(6) 0.048(4) 0.000(3) 0.005(3) -0.005(4)
C12 0.058(4) 0.093(6) 0.064(4) -0.032(4) 0.010(3) -0.006(4)
C13 0.059(4) 0.067(4) 0.083(5) -0.024(4) 0.011(4) 0.008(3)
C14 0.055(4) 0.050(3) 0.067(4) -0.001(3) 0.002(3) 0.007(3)

loop_
_atom_type_symbol
_atom_type_description
_atom_type_scat_dispersion_real
_atom_type_scat_dispersion_imag
_atom_type_scat_source
Au Au -2.0133 8.8022 'International Tables Vol C Tables 4.2.6.8 and 6.1.1.4'
C C 0.0033 0.0016 'International Tables Vol C Tables 4.2.6.8 and 6.1.1.4'
H H 0.0000 0.0000 'International Tables Vol C Tables 4.2.6.8 and 6.1.1.4'
Cl Cl 0.1484 0.1585 'International Tables Vol C Tables 4.2.6.8 and 6.1.1.4'
N N 0.0061 0.0033 'International Tables Vol C Tables 4.2.6.8 and 6.1.1.4'

loop_
_geom_angle_atom_site_label_1
_geom_angle_atom_site_label_2
_geom_angle_atom_site_label_3
_geom_angle
C1 Au1 Cl3 88.69(16)
C1 Au1 Cl1 88.68(16)
Cl3 Au1 Cl1 177.08(7)
C1 Au1 Cl2 179.22(19)
Cl3 Au1 Cl2 90.90(6)
Cl1 Au1 Cl2 91.72(6)
C1 N2 C7 129.1(5)
C1 N2 C3 109.6(5)
C7 N2 C3 121.3(5)
C1 N1 C2 111.5(5)
C1 N1 C9 122.8(5)
C2 N1 C9 125.7(5)
N2 C1 N1 106.4(5)
N2 C1 Au1 127.2(4)
N1 C1 Au1 126.3(4)
C3 C2 N1 105.4(5)
C3 C2 C8 130.7(5)
N1 C2 C8 123.8(6)
C2 C3 N2 107.1(5)
C2 C3 C4 134.7(6)
N2 C3 C4 118.2(6)
C5 C4 C3 119.1(6)
C5 C4 H4 120.5
C3 C4 H4 120.5
C4 C5 C6 121.3(6)
C4 C5 H5 119.4
C6 C5 H5 119.4
C7 C6 C5 121.5(6)
C7 C6 H6 119.2
C5 C6 H6 119.2
C6 C7 N2 118.6(6)
C6 C7 H7 120.7
N2 C7 H7 120.7
C2 C8 H8A 109.5
C2 C8 H8B 109.5
H8A C8 H8B 109.5
C2 C8 H8C 109.5
H8A C8 H8C 109.5
H8B C8 H8C 109.5
C14 C9 C10 121.6(6)
C14 C9 N1 119.8(6)
C10 C9 N1 118.6(6)
C9 C10 C11 119.1(7)
C9 C10 H10 120.5
C11 C10 H10 120.5
C12 C11 C10 118.8(7)
C12 C11 H11 120.6
C10 C11 H11 120.6
C13 C12 C11 122.1(7)
C13 C12 H12 119.0
C11 C12 H12 119.0
C12 C13 C14 119.9(7)
C12 C13 H13 120.1
C14 C13 H13 120.1
C9 C14 C13 118.6(7)
C9 C14 H14 120.7
C13 C14 H14 120.7

loop_
_geom_bond_atom_site_label_1
_geom_bond_atom_site_label_2
_geom_bond_distance
Au1 C1 2.002(5)
Au1 Cl3 2.2704(17)
Au1 Cl1 2.2871(16)
Au1 Cl2 2.3149(15)
N2 C1 1.341(7)
N2 C7 1.401(8)
N2 C3 1.411(7)
N1 C1 1.342(8)
N1 C2 1.394(7)
N1 C9 1.445(8)
C2 C3 1.363(9)
C2 C8 1.481(8)
C3 C4 1.423(8)
C4 C5 1.348(11)
C4 H4 0.9300
C5 C6 1.414(10)
C5 H5 0.9300
C6 C7 1.337(9)
C6 H6 0.9300
C7 H7 0.9300
C8 H8A 0.9600
C8 H8B 0.9600
C8 H8C 0.9600
C9 C14 1.368(9)
C9 C10 1.383(9)
C10 C11 1.393(11)
C10 H10 0.9300
C11 C12 1.367(13)
C11 H11 0.9300
C12 C13 1.357(13)
C12 H12 0.9300
C13 C14 1.393(10)
C13 H13 0.9300
C14 H14 0.9300
